data_1520059
loop_
_publ_author_name
'Xiao, Bin'
'Klinkenberg, Martina'
'Bosbach, Dirk'
'Suleimanov, Evgeny V.'
'Alekseev, Evgeny V.'

_publ_section_title
;
 Effects of Te(IV) Oxo-Anion Incorporation into Thorium Molybdates and
 Tungstates.
;
_journal_issue 12
_journal_name_full 'Inorganic chemistry'
_journal_page_first 5981
_journal_page_last 5990
_journal_paper_doi 10.1021/acs.inorgchem.5b00789
_journal_volume 54
_journal_year 2015
_chemical_formula_sum 'Mo O13 Te3 Th2'
_chemical_formula_weight 1150.82
_chemical_name_systematic
;
 ?
;
_space_group_IT_number 14
_symmetry_cell_setting monoclinic
_symmetry_space_group_name_Hall '-P 2ybc'
_symmetry_space_group_name_H-M 'P 1 21/c 1'
_atom_sites_solution_primary direct
_atom_sites_solution_secondary difmap
_audit_creation_method SHELXL-97
_cell_angle_alpha 90.00
_cell_angle_beta 90.60(2)
_cell_angle_gamma 90.00
_cell_formula_units_Z 4
_cell_length_a 11.379(2)
_cell_length_b 7.1208(12)
_cell_length_c 14.060(3)
_cell_measurement_reflns_used 2623
_cell_measurement_temperature 293(2)
_cell_measurement_theta_max 28.9613
_cell_measurement_theta_min 2.8963
_cell_volume 1139.2(4)
_computing_cell_refinement
;
'Thu Apr 10 12:27:21 2014'
;
_computing_data_collection
;
'Thu Apr 10 12:27:21 2014'
;
_computing_data_reduction
;
'Thu Apr 10 12:27:21 2014'
;
_computing_structure_refinement 'SHELXL-97 (Sheldrick, 1997)'
_computing_structure_solution 'SHELXS-97 (Sheldrick, 1990)'
_diffrn_ambient_temperature 293(2)
_diffrn_detector_area_resol_mean 15.9834
_diffrn_measured_fraction_theta_full 0.997
_diffrn_measured_fraction_theta_max 0.997
_diffrn_measurement_device_type 'SuperNova, Dual, Cu at zero, Eos'
_diffrn_measurement_method '\w scans'
_diffrn_radiation_monochromator graphite
_diffrn_radiation_source 'fine-focus sealed tube'
_diffrn_radiation_type MoK\a
_diffrn_radiation_wavelength 0.71073
_diffrn_reflns_av_R_equivalents 0.0399
_diffrn_reflns_av_sigmaI/netI 0.0414
_diffrn_reflns_limit_h_max 14
_diffrn_reflns_limit_h_min -14
_diffrn_reflns_limit_k_max 9
_diffrn_reflns_limit_k_min -8
_diffrn_reflns_limit_l_max 17
_diffrn_reflns_limit_l_min -17
_diffrn_reflns_number 8313
_diffrn_reflns_theta_full 26.73
_diffrn_reflns_theta_max 26.73
_diffrn_reflns_theta_min 2.90
_exptl_absorpt_coefficient_mu 34.727
_exptl_absorpt_correction_T_max 1.00000
_exptl_absorpt_correction_T_min 0.65779
_exptl_absorpt_correction_type multi-scan
_exptl_absorpt_process_details
;
'Thu Apr 10 12:27:21 2014'
;
_exptl_crystal_colour
;
'Thu Apr 10 12:27:21 2014'
;
_exptl_crystal_density_diffrn 6.710
_exptl_crystal_density_method 'not measured'
_exptl_crystal_description
;
'Thu Apr 10 12:27:21 2014'
;
_exptl_crystal_F_000 1928
_exptl_crystal_size_max 0.1
_exptl_crystal_size_mid 0.09
_exptl_crystal_size_min 0.07
_refine_diff_density_max 1.325
_refine_diff_density_min -1.393
_refine_diff_density_rms 0.318
_refine_ls_extinction_coef 0.000084(10)
_refine_ls_extinction_expression Fc^*^=kFc[1+0.001xFc^2^\l^3^/sin(2\q)]^-1/4^
_refine_ls_extinction_method SHELXL
_refine_ls_goodness_of_fit_ref 0.945
_refine_ls_matrix_type full
_refine_ls_number_parameters 173
_refine_ls_number_reflns 2401
_refine_ls_number_restraints 78
_refine_ls_restrained_S_all 0.932
_refine_ls_R_factor_all 0.0339
_refine_ls_R_factor_gt 0.0243
_refine_ls_shift/su_max 0.002
_refine_ls_shift/su_mean 0.000
_refine_ls_structure_factor_coef Fsqd
_refine_ls_weighting_details 'calc w=1/[\s^2^(Fo^2^)+(0.0146P)^2^+0.0000P] where P=(Fo^2^+2Fc^2^)/3'
_refine_ls_weighting_scheme calc
_refine_ls_wR_factor_gt 0.0439
_refine_ls_wR_factor_ref 0.0469
_reflns_number_gt 2044
_reflns_number_total 2401
_reflns_threshold_expression >2sigma(I)
_cod_data_source_file ic5b00789_si_003.cif
_cod_data_source_block th2te3moo13
_cod_depositor_comments 'Adding full bibliography for 1520058--1520061.cif.'
_cod_original_sg_symbol_H-M 'P 21/c'
_cod_database_code 1520059

loop_
_symmetry_equiv_pos_as_xyz
'x, y, z'
'-x, y+1/2, -z+1/2'
'-x, -y, -z'
'x, -y-1/2, z-1/2'

loop_
_atom_site_label
_atom_site_type_symbol
_atom_site_fract_x
_atom_site_fract_y
_atom_site_fract_z
_atom_site_U_iso_or_equiv
_atom_site_adp_type
_atom_site_occupancy
_atom_site_symmetry_multiplicity
_atom_site_calc_flag
_atom_site_refinement_flags
Th1 Th 0.25294(3) -0.39045(4) 0.24752(2) 0.00638(9) Uani 1 1 d .
Th2 Th -0.08064(3) 0.24425(4) 0.003122(19) 0.00611(9) Uani 1 1 d .
Te1 Te -0.23320(5) -0.25397(7) -0.02041(3) 0.00650(12) Uani 1 1 d .
Te2 Te -0.05685(5) -0.31532(7) 0.24513(3) 0.00697(13) Uani 1 1 d .
Te3 Te -0.38860(5) 0.27755(7) -0.00254(3) 0.00734(12) Uani 1 1 d .
Mo1 Mo 0.58251(7) -0.36975(9) 0.23874(5) 0.00932(17) Uani 1 1 d .
O1 O 0.2631(5) -0.2593(7) 0.0900(4) 0.0086(12) Uani 1 1 d U
O2 O 0.1146(5) 0.4227(7) -0.0243(4) 0.0100(12) Uani 1 1 d U
O3 O 0.3690(5) -0.5303(7) -0.0250(4) 0.0119(13) Uani 1 1 d U
O4 O 0.2265(5) 0.3311(7) 0.1469(4) 0.0095(12) Uani 1 1 d U
O5 O -0.2730(5) 0.1825(7) 0.0856(4) 0.0098(12) Uani 1 1 d U
O6 O -0.3555(5) -0.3354(7) -0.3118(4) 0.0097(12) Uani 1 1 d U
O7 O -0.0554(5) 0.2137(7) -0.3312(4) 0.0110(12) Uani 1 1 d U
O8 O -0.0994(5) -0.0755(7) -0.0376(4) 0.0087(12) Uani 1 1 d U
O9 O -0.3208(5) 0.0643(7) -0.2633(4) 0.0148(13) Uani 1 1 d U
O10 O 0.0693(5) -0.3375(7) 0.1585(4) 0.0103(12) Uani 1 1 d U
O11 O -0.1044(5) -0.0912(7) 0.1872(4) 0.0111(12) Uani 1 1 d U
O12 O -0.5528(5) -0.0880(7) -0.3245(4) 0.0117(13) Uani 1 1 d U
O13 O 0.5357(6) -0.3349(8) 0.3543(4) 0.0198(14) Uani 1 1 d U

loop_
_atom_site_aniso_label
_atom_site_aniso_U_11
_atom_site_aniso_U_22
_atom_site_aniso_U_33
_atom_site_aniso_U_23
_atom_site_aniso_U_13
_atom_site_aniso_U_12
Th1 0.00666(17) 0.00579(14) 0.00669(15) -0.00012(11) -0.00101(12) -0.00007(13)
Th2 0.00648(18) 0.00497(14) 0.00687(16) 0.00018(11) -0.00095(13) -0.00001(12)
Te1 0.0058(3) 0.0057(2) 0.0081(3) -0.0006(2) -0.0004(2) 0.0003(2)
Te2 0.0059(3) 0.0067(2) 0.0083(3) -0.0003(2) -0.0004(2) -0.0004(2)
Te3 0.0053(3) 0.0080(2) 0.0088(3) 0.0006(2) -0.0006(2) -0.0005(2)
Mo1 0.0075(4) 0.0066(3) 0.0139(4) 0.0014(3) 0.0007(3) 0.0006(3)
O1 0.0087(15) 0.0090(14) 0.0082(14) 0.0009(9) 0.0001(9) -0.0005(9)
O2 0.0102(15) 0.0094(14) 0.0103(15) -0.0003(9) -0.0002(10) 0.0007(9)
O3 0.0119(15) 0.0113(15) 0.0126(15) -0.0007(9) 0.0002(10) 0.0000(10)
O4 0.0095(15) 0.0094(14) 0.0094(14) -0.0003(9) 0.0001(9) -0.0004(9)
O5 0.0097(15) 0.0103(14) 0.0095(14) 0.0003(9) -0.0005(10) 0.0002(10)
O6 0.0095(15) 0.0096(14) 0.0100(14) -0.0004(9) -0.0004(9) 0.0005(9)
O7 0.0114(15) 0.0108(14) 0.0106(15) -0.0010(9) -0.0004(10) -0.0001(10)
O8 0.0091(15) 0.0085(14) 0.0086(14) -0.0003(9) 0.0006(9) 0.0003(9)
O9 0.0152(16) 0.0143(15) 0.0148(15) 0.0002(9) -0.0005(10) -0.0012(10)
O10 0.0102(15) 0.0101(14) 0.0106(15) 0.0001(9) 0.0008(10) 0.0006(10)
O11 0.0112(15) 0.0111(15) 0.0110(15) 0.0009(9) 0.0000(10) 0.0017(10)
O12 0.0107(15) 0.0123(15) 0.0121(15) 0.0002(9) 0.0003(10) 0.0003(10)
O13 0.0202(17) 0.0197(16) 0.0196(16) -0.0007(10) 0.0011(10) -0.0010(10)

loop_
_atom_type_symbol
_atom_type_description
_atom_type_scat_dispersion_real
_atom_type_scat_dispersion_imag
_atom_type_scat_source
Mo Mo -1.6832 0.6857 'International Tables Vol C Tables 4.2.6.8 and 6.1.1.4'
O O 0.0106 0.0060 'International Tables Vol C Tables 4.2.6.8 and 6.1.1.4'
Te Te -0.5308 1.6751 'International Tables Vol C Tables 4.2.6.8 and 6.1.1.4'
Th Th -7.2400 8.8979 'International Tables Vol C Tables 4.2.6.8 and 6.1.1.4'

loop_
_geom_angle_atom_site_label_1
_geom_angle_atom_site_label_2
_geom_angle_atom_site_label_3
_geom_angle
_geom_angle_site_symmetry_1
_geom_angle_site_symmetry_3
O11 Th1 O1 128.51(18) 2_545 .
O11 Th1 O5 79.43(18) 2_545 2_545
O1 Th1 O5 143.75(17) . 2_545
O11 Th1 O6 73.65(19) 2_545 3_545
O1 Th1 O6 128.56(18) . 3_545
O5 Th1 O6 76.81(17) 2_545 3_545
O11 Th1 O12 139.74(18) 2_545 4_656
O1 Th1 O12 65.87(19) . 4_656
O5 Th1 O12 109.86(19) 2_545 4_656
O6 Th1 O12 70.91(18) 3_545 4_656
O11 Th1 O4 69.93(18) 2_545 1_545
O1 Th1 O4 77.86(17) . 1_545
O5 Th1 O4 138.18(17) 2_545 1_545
O6 Th1 O4 67.85(18) 3_545 1_545
O12 Th1 O4 79.41(18) 4_656 1_545
O11 Th1 O10 71.80(18) 2_545 .
O1 Th1 O10 61.30(19) . .
O5 Th1 O10 122.33(18) 2_545 .
O6 Th1 O10 135.45(17) 3_545 .
O12 Th1 O10 124.52(17) 4_656 .
O4 Th1 O10 74.41(18) 1_545 .
O11 Th1 O9 138.56(19) 2_545 3
O1 Th1 O9 72.43(17) . 3
O5 Th1 O9 71.47(18) 2_545 3
O6 Th1 O9 124.99(19) 3_545 3
O12 Th1 O9 79.17(19) 4_656 3
O4 Th1 O9 148.52(18) 1_545 3
O10 Th1 O9 99.55(18) . 3
O11 Th1 O7 62.79(17) 2_545 3
O1 Th1 O7 104.76(17) . 3
O5 Th1 O7 64.47(17) 2_545 3
O6 Th1 O7 125.26(16) 3_545 3
O12 Th1 O7 157.14(16) 4_656 3
O4 Th1 O7 120.27(17) 1_545 3
O10 Th1 O7 58.01(16) . 3
O9 Th1 O7 78.08(18) 3 3
O11 Th1 Te2 52.66(13) 2_545 .
O1 Th1 Te2 89.42(14) . .
O5 Th1 Te2 93.47(14) 2_545 .
O6 Th1 Te2 126.28(13) 3_545 .
O12 Th1 Te2 154.58(12) 4_656 .
O4 Th1 Te2 90.03(13) 1_545 .
O10 Th1 Te2 30.17(13) . .
O9 Th1 Te2 99.73(14) 3 .
O7 Th1 Te2 31.93(11) 3 .
O11 Th1 Th2 58.27(13) 2_545 2_545
O1 Th1 Th2 135.69(13) . 2_545
O5 Th1 Th2 33.75(14) 2_545 2_545
O6 Th1 Th2 95.74(13) 3_545 2_545
O12 Th1 Th2 143.32(12) 4_656 2_545
O4 Th1 Th2 128.20(13) 1_545 2_545
O10 Th1 Th2 89.32(13) . 2_545
O9 Th1 Th2 81.73(13) 3 2_545
O7 Th1 Th2 33.34(10) 3 2_545
Te2 Th1 Th2 59.811(19) . 2_545
O11 Th1 Th2 98.37(13) 2_545 3
O1 Th1 Th2 31.54(14) . 3
O5 Th1 Th2 144.27(13) 2_545 3
O6 Th1 Th2 137.30(12) 3_545 3
O12 Th1 Th2 94.87(12) 4_656 3
O4 Th1 Th2 70.04(12) 1_545 3
O10 Th1 Th2 30.17(13) . 3
O9 Th1 Th2 89.13(13) 3 3
O7 Th1 Th2 82.64(10) 3 3
Te2 Th1 Th2 59.720(19) . 3
Th2 Th1 Th2 115.899(17) 2_545 3
O8 Th2 O7 111.83(17) . 4_566
O8 Th2 O10 92.47(17) . 3
O7 Th2 O10 154.37(18) 4_566 3
O8 Th2 O8 69.1(2) . 3
O7 Th2 O8 76.79(18) 4_566 3
O10 Th2 O8 106.07(18) 3 3
O8 Th2 O2 164.11(19) . 3_565
O7 Th2 O2 76.87(17) 4_566 3_565
O10 Th2 O2 81.60(17) 3 3_565
O8 Th2 O2 126.70(18) 3 3_565
O8 Th2 O1 80.68(18) . 3
O7 Th2 O1 128.03(19) 4_566 3
O10 Th2 O1 61.90(19) 3 3
O8 Th2 O1 147.28(17) 3 3
O2 Th2 O1 83.53(17) 3_565 3
O8 Th2 O5 82.35(18) . .
O7 Th2 O5 70.51(19) 4_566 .
O10 Th2 O5 122.99(18) 3 .
O8 Th2 O5 123.85(17) 3 .
O2 Th2 O5 88.51(18) 3_565 .
O1 Th2 O5 61.23(17) 3 .
O8 Th2 O2 120.85(18) . .
O7 Th2 O2 89.37(18) 4_566 .
O10 Th2 O2 70.44(18) 3 .
O8 Th2 O2 63.14(17) 3 .
O2 Th2 O2 71.1(2) 3_565 .
O1 Th2 O2 128.55(17) 3 .
O5 Th2 O2 154.39(16) . .
O8 Th2 Te3 88.40(14) . .
O7 Th2 Te3 97.16(15) 4_566 .
O10 Th2 Te3 91.35(14) 3 .
O8 Th2 Te3 151.68(12) 3 .
O2 Th2 Te3 77.07(14) 3_565 .
O1 Th2 Te3 31.10(13) 3 .
O5 Th2 Te3 32.13(12) . .
O2 Th2 Te3 145.10(12) . .
O8 Th2 Te1 97.05(14) . 3
O7 Th2 Te1 79.62(15) 4_566 3
O10 Th2 Te1 89.74(14) 3 3
O8 Th2 Te1 32.19(12) 3 3
O2 Th2 Te1 97.65(14) 3_565 3
O1 Th2 Te1 151.25(13) 3 3
O5 Th2 Te1 147.27(12) . 3
O2 Th2 Te1 31.12(12) . 3
Te3 Th2 Te1 174.387(14) . 3
O8 Th2 Th2 35.06(14) . 3
O7 Th2 Th2 94.71(13) 4_566 3
O10 Th2 Th2 101.30(13) 3 3
O8 Th2 Th2 34.02(12) 3 3
O2 Th2 Th2 160.67(14) 3_565 3
O1 Th2 Th2 114.86(12) 3 3
O5 Th2 Th2 105.24(12) . 3
O2 Th2 Th2 91.68(12) . 3
Te3 Th2 Th2 121.648(15) . 3
Te1 Th2 Th2 63.454(13) 3 3
O8 Th2 Th2 153.73(13) . 3_565
O7 Th2 Th2 81.84(13) 4_566 3_565
O10 Th2 Th2 72.58(13) 3 3_565
O8 Th2 Th2 93.89(12) 3 3_565
O2 Th2 Th2 36.94(14) 3_565 3_565
O1 Th2 Th2 109.20(12) 3 3_565
O5 Th2 Th2 123.88(12) . 3_565
O2 Th2 Th2 34.17(12) . 3_565
Te3 Th2 Th2 112.840(15) . 3_565
Te1 Th2 Th2 62.306(12) 3 3_565
Th2 Th2 Th2 125.37(2) 3 3_565
O4 Te1 O2 95.3(2) 3 3
O4 Te1 O8 91.9(2) 3 .
O2 Te1 O8 84.4(2) 3 .
O4 Te1 O3 95.9(2) 3 3_545
O2 Te1 O3 87.9(2) 3 3_545
O8 Te1 O3 169.52(19) . 3_545
O4 Te1 Th2 91.13(18) 3 3
O2 Te1 Th2 44.58(16) 3 3
O8 Te1 Th2 40.11(15) . 3
O3 Te1 Th2 132.43(14) 3_545 3
O11 Te2 O7 98.2(2) . 3
O11 Te2 O10 90.5(2) . .
O7 Te2 O10 86.1(2) 3 .
O11 Te2 Th1 114.43(18) . .
O7 Te2 Th1 52.49(17) 3 .
O10 Te2 Th1 40.49(16) . .
O3 Te3 O1 96.4(2) 3 3
O3 Te3 O5 97.3(2) 3 .
O1 Te3 O5 83.1(2) 3 .
O3 Te3 Th2 86.75(18) 3 .
O1 Te3 Th2 41.68(16) 3 .
O5 Te3 Th2 44.40(17) . .
O13 Mo1 O9 108.9(3) . 4_656
O13 Mo1 O6 112.7(2) . 4_656
O9 Mo1 O6 112.9(3) 4_656 4_656
O13 Mo1 O12 102.6(3) . 4_656
O9 Mo1 O12 113.0(3) 4_656 4_656
O6 Mo1 O12 106.4(2) 4_656 4_656
Te3 O1 Th1 127.8(3) 3 .
Te3 O1 Th2 107.2(2) 3 3
Th1 O1 Th2 117.5(2) . 3
Te1 O2 Th2 133.6(3) 3 3_565
Te1 O2 Th2 104.3(2) 3 .
Th2 O2 Th2 108.9(2) 3_565 .
Te3 O3 Te1 132.7(3) 3 3_545
Te1 O4 Th1 141.5(3) 3 1_565
Te3 O5 Th1 139.6(3) . 2
Te3 O5 Th2 103.5(2) . .
Th1 O5 Th2 114.2(2) 2 .
Mo1 O6 Th1 134.4(3) 4_455 3_545
Te2 O7 Th2 131.0(3) 3 4_565
Te2 O7 Th1 95.6(2) 3 3
Th2 O7 Th1 105.3(2) 4_565 3
Te1 O8 Th2 130.6(3) . .
Te1 O8 Th2 107.7(2) . 3
Th2 O8 Th2 110.9(2) . 3
Mo1 O9 Th1 159.0(3) 4_455 3
Te2 O10 Th2 129.8(3) . 3
Te2 O10 Th1 109.3(2) . .
Th2 O10 Th1 118.5(2) 3 .
Te2 O11 Th1 122.9(3) . 2
Mo1 O12 Th1 123.9(3) 4_455 4_455

loop_
_geom_bond_atom_site_label_1
_geom_bond_atom_site_label_2
_geom_bond_distance
_geom_bond_site_symmetry_2
Th1 O11 2.404(6) 2_545
Th1 O1 2.407(5) .
Th1 O5 2.411(5) 2_545
Th1 O6 2.443(5) 3_545
Th1 O12 2.446(6) 4_656
Th1 O4 2.452(5) 1_545
Th1 O10 2.453(6) .
Th1 O9 2.457(5) 3
Th1 O7 2.842(6) 3
Th1 Te2 3.5653(9) .
Th1 Th2 4.1473(10) 2_545
Th1 Th2 4.1474(10) 3
Th2 O8 2.357(5) .
Th2 O7 2.363(5) 4_566
Th2 O10 2.372(5) 3
Th2 O8 2.420(5) 3
Th2 O2 2.422(5) 3_565
Th2 O1 2.445(5) 3
Th2 O5 2.527(6) .
Th2 O2 2.592(6) .
Th2 Te3 3.5124(9) .
Th2 Te1 3.5775(9) 3
Th2 Th2 3.9344(8) 3
Th2 Th2 4.0799(8) 3_565
Te1 O4 1.864(5) 3
Te1 O2 1.908(5) 3
Te1 O8 2.000(5) .
Te1 O3 2.275(5) 3_545
Te1 Th2 3.5775(9) 3
Te2 O11 1.869(5) .
Te2 O7 1.894(5) 3
Te2 O10 1.899(6) .
Te3 O3 1.854(5) 3
Te3 O1 1.899(6) 3
Te3 O5 1.921(5) .
Mo1 O13 1.733(6) .
Mo1 O9 1.769(6) 4_656
Mo1 O6 1.775(5) 4_656
Mo1 O12 1.796(6) 4_656
O1 Te3 1.899(6) 3
O1 Th2 2.445(5) 3
O2 Te1 1.908(5) 3
O2 Th2 2.422(5) 3_565
O3 Te3 1.854(5) 3
O3 Te1 2.275(5) 3_545
O4 Te1 1.864(5) 3
O4 Th1 2.452(5) 1_565
O5 Th1 2.411(5) 2
O6 Mo1 1.775(5) 4_455
O6 Th1 2.443(5) 3_545
O7 Te2 1.894(5) 3
O7 Th2 2.363(5) 4_565
O7 Th1 2.842(6) 3
O8 Th2 2.420(5) 3
O9 Mo1 1.769(6) 4_455
O9 Th1 2.457(5) 3
O10 Th2 2.372(5) 3
O11 Th1 2.404(6) 2
O12 Mo1 1.796(6) 4_455
O12 Th1 2.446(6) 4_455

loop_
_geom_torsion_atom_site_label_1
_geom_torsion_atom_site_label_2
_geom_torsion_atom_site_label_3
_geom_torsion_atom_site_label_4
_geom_torsion
_geom_torsion_site_symmetry_1
_geom_torsion_site_symmetry_4
O11 Th1 Te2 O11 179.15(16) 2_545 .
O1 Th1 Te2 O11 -38.6(2) . .
O5 Th1 Te2 O11 105.3(2) 2_545 .
O6 Th1 Te2 O11 -178.6(2) 3_545 .
O12 Th1 Te2 O11 -51.7(3) 4_656 .
O4 Th1 Te2 O11 -116.4(2) 1_545 .
O10 Th1 Te2 O11 -58.8(3) . .
O9 Th1 Te2 O11 33.5(2) 3 .
O7 Th1 Te2 O11 81.3(3) 3 .
Th2 Th1 Te2 O11 107.90(18) 2_545 .
Th2 Th1 Te2 O11 -49.75(18) 3 .
O11 Th1 Te2 O7 97.9(3) 2_545 3
O1 Th1 Te2 O7 -119.9(2) . 3
O5 Th1 Te2 O7 24.0(2) 2_545 3
O6 Th1 Te2 O7 100.1(2) 3_545 3
O12 Th1 Te2 O7 -133.0(3) 4_656 3
O4 Th1 Te2 O7 162.3(2) 1_545 3
O10 Th1 Te2 O7 -140.1(3) . 3
O9 Th1 Te2 O7 -47.8(2) 3 3
Th2 Th1 Te2 O7 26.6(2) 2_545 3
Th2 Th1 Te2 O7 -131.0(2) 3 3
O11 Th1 Te2 O10 -122.0(3) 2_545 .
O1 Th1 Te2 O10 20.2(3) . .
O5 Th1 Te2 O10 164.1(3) 2_545 .
O6 Th1 Te2 O10 -119.8(3) 3_545 .
O12 Th1 Te2 O10 7.1(4) 4_656 .
O4 Th1 Te2 O10 -57.6(3) 1_545 .
O9 Th1 Te2 O10 92.3(3) 3 .
O7 Th1 Te2 O10 140.1(3) 3 .
Th2 Th1 Te2 O10 166.7(2) 2_545 .
Th2 Th1 Te2 O10 9.1(2) 3 .
O8 Th2 Te3 O3 -177.9(2) . 3
O7 Th2 Te3 O3 70.3(2) 4_566 3
O10 Th2 Te3 O3 -85.5(2) 3 3
O8 Th2 Te3 O3 145.6(3) 3 3
O2 Th2 Te3 O3 -4.4(2) 3_565 3
O1 Th2 Te3 O3 -103.5(3) 3 3
O5 Th2 Te3 O3 103.9(3) . 3
O2 Th2 Te3 O3 -29.0(3) . 3
Te1 Th2 Te3 O3 15.6(2) 3 3
Th2 Th2 Te3 O3 170.32(16) 3 3
Th2 Th2 Te3 O3 -13.87(16) 3_565 3
O8 Th2 Te3 O1 -74.5(3) . 3
O7 Th2 Te3 O1 173.7(3) 4_566 3
O10 Th2 Te3 O1 17.9(3) 3 3
O8 Th2 Te3 O1 -110.9(3) 3 3
O2 Th2 Te3 O1 99.0(3) 3_565 3
O5 Th2 Te3 O1 -152.6(3) . 3
O2 Th2 Te3 O1 74.5(3) . 3
Te1 Th2 Te3 O1 119.1(3) 3 3
Th2 Th2 Te3 O1 -86.2(2) 3 3
Th2 Th2 Te3 O1 89.6(2) 3_565 3
O8 Th2 Te3 O5 78.1(2) . .
O7 Th2 Te3 O5 -33.7(2) 4_566 .
O10 Th2 Te3 O5 170.5(2) 3 .
O8 Th2 Te3 O5 41.7(3) 3 .
O2 Th2 Te3 O5 -108.4(2) 3_565 .
O1 Th2 Te3 O5 152.6(3) 3 .
O2 Th2 Te3 O5 -132.9(3) . .
Te1 Th2 Te3 O5 -88.3(3) 3 .
Th2 Th2 Te3 O5 66.4(2) 3 .
Th2 Th2 Te3 O5 -117.8(2) 3_565 .
O11 Th1 O1 Te3 -125.8(3) 2_545 3
O5 Th1 O1 Te3 100.6(4) 2_545 3
O6 Th1 O1 Te3 -25.8(4) 3_545 3
O12 Th1 O1 Te3 9.6(3) 4_656 3
O4 Th1 O1 Te3 -74.1(3) 1_545 3
O10 Th1 O1 Te3 -152.8(4) . 3
O9 Th1 O1 Te3 95.3(3) 3 3
O7 Th1 O1 Te3 167.4(3) 3 3
Te2 Th1 O1 Te3 -164.3(3) . 3
Th2 Th1 O1 Te3 152.64(18) 2_545 3
Th2 Th1 O1 Te3 -145.6(5) 3 3
O11 Th1 O1 Th2 19.8(3) 2_545 3
O5 Th1 O1 Th2 -113.7(3) 2_545 3
O6 Th1 O1 Th2 119.9(2) 3_545 3
O12 Th1 O1 Th2 155.2(3) 4_656 3
O4 Th1 O1 Th2 71.5(2) 1_545 3
O10 Th1 O1 Th2 -7.21(19) . 3
O9 Th1 O1 Th2 -119.0(3) 3 3
O7 Th1 O1 Th2 -46.9(2) 3 3
Te2 Th1 O1 Th2 -18.64(19) . 3
Th2 Th1 O1 Th2 -61.7(3) 2_545 3
O8 Th2 O2 Te1 -44.5(3) . 3
O7 Th2 O2 Te1 70.7(2) 4_566 3
O10 Th2 O2 Te1 -125.4(3) 3 3
O8 Th2 O2 Te1 -4.78(18) 3 3
O2 Th2 O2 Te1 147.0(3) 3_565 3
O1 Th2 O2 Te1 -148.1(2) 3 3
O5 Th2 O2 Te1 108.1(4) . 3
Te3 Th2 O2 Te1 172.36(4) . 3
Th2 Th2 O2 Te1 -23.99(19) 3 3
Th2 Th2 O2 Te1 147.0(3) 3_565 3
O8 Th2 O2 Th2 168.43(18) . 3_565
O7 Th2 O2 Th2 -76.3(2) 4_566 3_565
O10 Th2 O2 Th2 87.6(2) 3 3_565
O8 Th2 O2 Th2 -151.8(3) 3 3_565
O2 Th2 O2 Th2 0.0 3_565 3_565
O1 Th2 O2 Th2 64.8(3) 3 3_565
O5 Th2 O2 Th2 -39.0(5) . 3_565
Te3 Th2 O2 Th2 25.3(3) . 3_565
Te1 Th2 O2 Th2 -147.0(3) 3 3_565
Th2 Th2 O2 Th2 -171.02(16) 3 3_565
O3 Te3 O5 Th1 81.0(4) 3 2
O1 Te3 O5 Th1 176.6(4) 3 2
Th2 Te3 O5 Th1 158.6(5) . 2
O3 Te3 O5 Th2 -77.7(2) 3 .
O1 Te3 O5 Th2 18.0(2) 3 .
O8 Th2 O5 Te3 -99.3(2) . .
O7 Th2 O5 Te3 144.3(2) 4_566 .
O10 Th2 O5 Te3 -11.3(3) 3 .
O8 Th2 O5 Te3 -157.67(19) 3 .
O2 Th2 O5 Te3 67.7(2) 3_565 .
O1 Th2 O5 Te3 -15.73(18) 3 .
O2 Th2 O5 Te3 104.2(4) . .
Te1 Th2 O5 Te3 169.58(4) 3 .
Th2 Th2 O5 Te3 -126.06(17) 3 .
Th2 Th2 O5 Te3 79.1(2) 3_565 .
O8 Th2 O5 Th1 95.8(2) . 2
O7 Th2 O5 Th1 -20.7(2) 4_566 2
O10 Th2 O5 Th1 -176.28(18) 3 2
O8 Th2 O5 Th1 37.3(3) 3 2
O2 Th2 O5 Th1 -97.3(2) 3_565 2
O1 Th2 O5 Th1 179.3(3) 3 2
O2 Th2 O5 Th1 -60.8(5) . 2
Te3 Th2 O5 Th1 -165.0(4) . 2
Te1 Th2 O5 Th1 4.6(4) 3 2
Th2 Th2 O5 Th1 68.9(2) 3 2
Th2 Th2 O5 Th1 -85.9(2) 3_565 2
O4 Te1 O8 Th2 130.3(3) 3 .
O2 Te1 O8 Th2 -134.5(3) 3 .
O3 Te1 O8 Th2 -91.5(11) 3_545 .
Th2 Te1 O8 Th2 -140.2(4) 3 .
O4 Te1 O8 Th2 -89.5(2) 3 3
O2 Te1 O8 Th2 5.6(2) 3 3
O3 Te1 O8 Th2 48.7(12) 3_545 3
O7 Th2 O8 Te1 73.8(4) 4_566 .
O10 Th2 O8 Te1 -114.5(3) 3 .
O8 Th2 O8 Te1 139.2(4) 3 .
O2 Th2 O8 Te1 -47.0(8) 3_565 .
O1 Th2 O8 Te1 -53.5(3) 3 .
O5 Th2 O8 Te1 8.4(3) . .
O2 Th2 O8 Te1 176.8(3) . .
Te3 Th2 O8 Te1 -23.3(3) . .
Te1 Th2 O8 Te1 155.4(3) 3 .
Th2 Th2 O8 Te1 139.2(4) 3 .
Th2 Th2 O8 Te1 -168.41(8) 3_565 .
O7 Th2 O8 Th2 -65.4(3) 4_566 3
O10 Th2 O8 Th2 106.3(2) 3 3
O8 Th2 O8 Th2 0.0 3 3
O2 Th2 O8 Th2 173.8(5) 3_565 3
O1 Th2 O8 Th2 167.3(2) 3 3
O5 Th2 O8 Th2 -130.8(2) . 3
O2 Th2 O8 Th2 37.7(3) . 3
Te3 Th2 O8 Th2 -162.45(18) . 3
Te1 Th2 O8 Th2 16.23(19) 3 3
Th2 Th2 O8 Th2 52.4(4) 3_565 3
O11 Te2 O10 Th2 -33.1(3) . 3
O7 Te2 O10 Th2 -131.3(3) 3 3
Th1 Te2 O10 Th2 -161.9(5) . 3
O11 Te2 O10 Th1 128.8(2) . .
O7 Te2 O10 Th1 30.7(2) 3 .
O11 Th1 O10 Te2 45.2(2) 2_545 .
O1 Th1 O10 Te2 -156.8(3) . .
O5 Th1 O10 Te2 -18.9(3) 2_545 .
O6 Th1 O10 Te2 86.0(3) 3_545 .
O12 Th1 O10 Te2 -176.32(19) 4_656 .
O4 Th1 O10 Te2 118.7(3) 1_545 .
O9 Th1 O10 Te2 -93.0(2) 3 .
O7 Th1 O10 Te2 -23.57(19) 3 .
Th2 Th1 O10 Te2 -11.5(2) 2_545 .
Th2 Th1 O10 Te2 -164.3(4) 3 .
O11 Th1 O10 Th2 -150.5(3) 2_545 3
O1 Th1 O10 Th2 7.50(19) . 3
O5 Th1 O10 Th2 145.4(2) 2_545 3
O6 Th1 O10 Th2 -109.7(3) 3_545 3
O12 Th1 O10 Th2 -12.0(3) 4_656 3
O4 Th1 O10 Th2 -77.0(2) 1_545 3
O9 Th1 O10 Th2 71.3(2) 3 3
O7 Th1 O10 Th2 140.7(3) 3 3
Te2 Th1 O10 Th2 164.3(4) . 3
Th2 Th1 O10 Th2 152.8(2) 2_545 3
O7 Te2 O11 Th1 -84.8(3) 3 2
O10 Te2 O11 Th1 -170.9(3) . 2
Th1 Te2 O11 Th1 -137.1(2) . 2
